data_4105041
loop_
_publ_author_name
'Fortes, A. Dominic'
'Suard, Emmanuelle'
'Lem\'ee-Cailleau, Marie-H\'el\`ene'
'Pickard, Christopher J.'
'Needs, Richard J.'

_publ_contact_author_address 'Department of Earth Sciences, University College London'
_publ_contact_author_email andrew.fortes@ucl.ac.uk
_publ_contact_author_name 'Dr A. Dominic Fortes'
_publ_contact_author_phone '+44(0)20 7679 2383'
_publ_section_title
;
 Crystal Structure of Ammonia Monohydrate Phase II
;
_journal_issue 37
_journal_name_full 'Journal of the American Chemical Society'
_journal_page_first 13508
_journal_page_last 13515
_journal_paper_doi 10.1021/ja9052569
_journal_volume 131
_journal_year 2009
_chemical_compound_source 'Aldrich Chemical Co. ND3 + D2O'
_chemical_formula_analytical ND3.D2O
_chemical_formula_sum 'D5 N O'
_chemical_formula_weight 40.08
_chemical_melting_point 194.15
_chemical_name_common 'ammonia monohydrate'
_chemical_name_systematic ' ?'
_space_group_IT_number 61
_symmetry_cell_setting orthorhombic
_symmetry_space_group_name_Hall '-P 2ac 2ab'
_symmetry_space_group_name_H-M 'P b c a'
_audit_author_name 'Fortes AD'
_audit_creation_date 2009-06-16T20:35
_audit_creation_method 'from EXP file using GSAS2CIF'
_cell_angle_alpha 90.0
_cell_angle_beta 90.0
_cell_angle_gamma 90.0
_cell_formula_units_Z 16
_cell_length_a 18.8285(4)
_cell_length_b 6.94145(16)
_cell_length_c 6.84492(16)
_cell_measurement_temperature 180
_cell_volume 894.61(3)
_computing_structure_solution 'FOX 1.6.99'
_exptl_crystal_density_diffrn 1.18756
_pd_block_id 2009-06-16T20:35|AMH2_FOX_PBCA_RIETVE_phase6|Fortes_AD||
_pd_phase_name 'AMH II from FOX'
_cod_data_source_file ja9052569_si_002_2.cif
_cod_data_source_block AMH2_FOX_PBCA_RIETVE_phase_6
_cod_depositor_comments
;
The following automatic conversions were performed:

'_geom_bond_publ_flag' value 'N' changed to 'n' according to the
built-in table from CIF Core dictionary named 'cif_core.dic' version
2.4.1 from 2010-06-29 (44 times).

'_geom_angle_publ_flag' value 'N'
changed to 'n' according to the built-in table from CIF Core
dictionary named 'cif_core.dic' version 2.4.1 from 2010-06-29 (10
times).

Automatic conversion script
Id: cif_fix_values 1715 2011-07-08 13:25:40Z adriana 
;
_cod_original_cell_volume 894.613(27)
_cod_database_code 4105041
_cod_database_fobs_code 4105040

loop_
_symmetry_equiv_pos_site_id
_symmetry_equiv_pos_as_xyz
1 +x,+y,+z
2 -x+1/2,+y+1/2,+z
3 +x,-y+1/2,+z+1/2
4 -x+1/2,-y,+z+1/2
-1 -x,-y,-z
-2 +x+1/2,-y+1/2,-z
-3 -x,+y+1/2,-z+1/2
-4 +x+1/2,+y,-z+1/2

loop_
_atom_site_type_symbol
_atom_site_label
_atom_site_fract_x
_atom_site_fract_y
_atom_site_fract_z
_atom_site_occupancy
_atom_site_thermal_displace_type
_atom_site_U_iso_or_equiv
_atom_site_symmetry_multiplicity
N N1 0.0292(6) 0.6983(17) 0.1075(17) 1.0 Uiso 0.0575(31) 8
D D1 0.0384(8) 0.6715(19) -0.0404(26) 1.0 Uiso 0.085(5) 8
D D2 0.0421(8) 0.8210(25) 0.1261(22) 1.0 Uiso 0.078(6) 8
D D3 -0.0192(8) 0.6702(16) 0.1536(21) 1.0 Uiso 0.047(4) 8
O O1 0.1312(9) 0.4718(24) 0.2962(20) 1.0 Uiso 0.057(5) 8
D D4 0.1273(8) 0.3402(18) 0.2461(16) 1.0 Uiso 0.053(4) 8
D D5 0.0932(7) 0.5467(17) 0.2258(17) 1.0 Uiso 0.0318(33) 8
N N2 0.2094(5) 0.6307(13) 0.9081(16) 1.0 Uiso 0.0400(26) 8
D D6 0.2005(7) 0.5973(18) 1.0492(25) 1.0 Uiso 0.076(5) 8
D D7 0.2589(9) 0.6249(15) 0.8845(20) 1.0 Uiso 0.060(4) 8
D D8 0.1915(6) 0.7679(22) 0.8876(20) 1.0 Uiso 0.053(4) 8
O O2 0.1128(8) 0.4120(20) 0.6970(22) 1.0 Uiso 0.042(4) 8
D D9 0.1206(6) 0.4311(12) 0.5596(16) 1.0 Uiso 0.0237(32) 8
D D10 0.1500(6) 0.4816(16) 0.7671(17) 1.0 Uiso 0.045(4) 8

loop_
_atom_type_symbol
_atom_type_number_in_cell
O 16.0
D 80.0
N 16.0

loop_
_geom_angle_atom_site_label_1
_geom_angle_atom_site_label_2
_geom_angle_atom_site_label_3
_geom_angle
_geom_angle_site_symmetry_1
_geom_angle_site_symmetry_3
_geom_angle_publ_flag
D1 N1 D2 105.2(19) 1_555 1_555 n
D1 N1 D3 115.4(18) 1_555 1_555 n
D2 N1 D3 113.2(19) 1_555 1_555 n
N1 D1 D2 34.0(9) 1_555 1_555 n
N1 D2 D1 40.8(13) 1_555 1_555 n
D4 O1 D5 105.0(20) 1_555 1_555 n
D6 N2 D7 108.1(16) 1_555 1_555 n
D6 N2 D8 107.0(15) 1_555 1_555 n
D7 N2 D8 110.0(15) 1_555 1_555 n
D9 O2 D10 107.6(18) 1_555 1_555 n

loop_
_geom_bond_atom_site_label_1
_geom_bond_atom_site_label_2
_geom_bond_distance
_geom_bond_site_symmetry_2
_geom_bond_publ_flag
N1 D1 1.044(19) 1_555 n
N1 D2 0.894(14) 1_555 n
N1 D3 0.985(14) 1_555 n
N1 D5 1.791(16) -3_645 n
D1 N1 1.044(19) 1_555 n
D1 D2 1.543(21) 1_555 n
D1 D3 1.715(21) 1_555 n
D2 N1 0.894(14) 1_555 n
D2 D1 1.543(21) 1_555 n
D2 D3 1.570(21) 1_555 n
D3 N1 0.985(14) 1_555 n
D3 D1 1.715(21) 1_555 n
D3 D2 1.570(21) 1_555 n
O1 D4 0.979(15) 1_555 n
O1 D5 1.009(16) 1_555 n
O1 D9 1.836(16) 2_654 n
D4 O1 0.979(15) 1_555 n
D4 D5 1.577(17) 1_555 n
D4 O2 1.803(15) 4_664 n
D5 N1 1.791(16) -3_655 n
D5 O1 1.009(16) 1_555 n
D5 D4 1.577(17) 1_555 n
N2 D6 1.007(18) 1_555 n
N2 D7 0.946(15) 1_555 n
N2 D8 1.019(13) 1_555 n
N2 D10 1.803(14) 4_664 n
D6 N2 1.007(18) 1_555 n
D6 D7 1.582(21) 1_555 n
D6 D8 1.629(21) 1_555 n
D7 N2 0.946(15) 1_555 n
D7 D6 1.582(21) 1_555 n
D7 D8 1.610(18) 1_555 n
D8 N2 1.019(13) 1_555 n
D8 D6 1.629(21) 1_555 n
D8 D7 1.610(18) 1_555 n
O2 D4 1.803(15) 4_665 n
O2 D9 0.961(13) 1_555 n
O2 D10 0.977(15) 1_555 n
D9 O1 1.836(16) 2_646 n
D9 O2 0.961(13) 1_555 n
D9 D10 1.564(15) 1_555 n
D10 N2 1.803(14) 4_665 n
D10 O2 0.977(15) 1_555 n
D10 D9 1.564(15) 1_555 n

loop_
_pd_block_diffractogram_id
2009-06-16T20:35|AMH2_FOX_PBCA_RIETVE_H_01|Fortes_AD|D2B___ILL
2009-06-16T20:35|AMH2_FOX_PBCA_RIETVE_H_03|Fortes_AD|D2B___ILL
